data_1509210
loop_
_publ_author_name
'Goreshnik, E.'
'Mazej, Z.'

_publ_section_title
;
 X-ray single crystal structure and vibrational spectra of Ag B F4
;
_journal_name_full 'Solid State Sciences'
_journal_page_first 1225
_journal_page_last 1229
_journal_paper_doi 10.1016/j.solidstatesciences.2005.06.007
_journal_volume 7
_journal_year 2005
_chemical_formula_sum 'Ag B F4'
_chemical_name_systematic 'Ag (B F4)'
_space_group_IT_number 62
_symmetry_space_group_name_Hall '-P 2ac 2n'
_symmetry_space_group_name_H-M 'P n m a'
_cell_angle_alpha 90
_cell_angle_beta 90
_cell_angle_gamma 90
_cell_formula_units_Z 4
_cell_length_a 8.089
_cell_length_b 5.312
_cell_length_c 6.752
_cell_volume 290.125
_citation_journal_id_ASTM SSSCFJ
_cod_data_source_file silver1-2_55.cif
_cod_data_source_block Ag1B1F4
_cod_original_cell_volume 290.1251
_cod_original_formula_sum 'Ag1 B1 F4'
_cod_database_code 1509210

loop_
_symmetry_equiv_pos_as_xyz
x,y,z
-x+1/2,-y,z+1/2
x+1/2,-y+1/2,-z+1/2
-x,y+1/2,-z
-x,-y,-z
x-1/2,y,-z-1/2
-x-1/2,y-1/2,z-1/2
x,-y-1/2,z

loop_
_atom_site_label
_atom_site_type_symbol
_atom_site_fract_x
_atom_site_fract_y
_atom_site_fract_z
_atom_site_occupancy
_atom_site_U_iso_or_equiv
F2 F-1 0.8056 0.75 0.4493 1 0.0
B1 B+3 0.9351 0.75 0.3158 1 0.0
F1 F-1 1.0854 0.75 0.4122 1 0.0
Ag1 Ag+1 0.67985 0.25 0.33339 1 0.0
F3 F-1 0.9241 0.5382 0.194 1 0.0
